data_4062898
loop_
_publ_author_name
'Kuczkowski, Andreas'
'Fahrenholz, Sonja'
'Schulz, Stephan'
'Nieger, Martin'

_publ_section_title
;
 Reactions of Distibines Sb~2~R~4~ and Dibismuthine Bi~2~Et~4~ with
 Trialkyltrieles MR~3~
;
_journal_coden_ASTM ORGND7
_journal_issue 15
_journal_name_full Organometallics
_journal_page_first 3615
_journal_page_last 3621
_journal_paper_doi 10.1021/om049746m
_journal_volume 23
_journal_year 2004
_chemical_formula_moiety 'C24 H55 Al Sb2'
_chemical_formula_sum 'C24 H55 Al Sb2'
_chemical_formula_weight 614.16
_space_group_IT_number 2
_symmetry_cell_setting triclinic
_symmetry_space_group_name_Hall '-P 1'
_symmetry_space_group_name_H-M 'P -1'
_cell_angle_alpha 78.255(3)
_cell_angle_beta 78.374(3)
_cell_angle_gamma 89.431(3)
_cell_formula_units_Z 2
_cell_length_a 9.7698(5)
_cell_length_b 10.2089(6)
_cell_length_c 15.4554(9)
_cell_measurement_temperature 123(2)
_cell_volume 1477.49(14)
_diffrn_ambient_temperature 123(2)
_exptl_crystal_density_diffrn 1.380
_cod_database_code 4062898

loop_
_symmetry_equiv_pos_as_xyz
'x, y, z'
'-x, -y, -z'

loop_
_atom_site_label
_atom_site_type_symbol
_atom_site_fract_x
_atom_site_fract_y
_atom_site_fract_z
_atom_site_U_iso_or_equiv
_atom_site_adp_type
_atom_site_occupancy
_atom_site_symmetry_multiplicity
_atom_site_calc_flag
_atom_site_refinement_flags
_atom_site_disorder_assembly
_atom_site_disorder_group
Sb1 Sb 0.36238(4) 0.45325(4) 0.35632(2) 0.02599(14) Uani 1 1 d . . .
Sb2 Sb 0.18034(4) 0.35292(4) 0.26000(2) 0.02086(13) Uani 1 1 d . . .
Al1 Al 0.16834(17) 0.09415(17) 0.19744(10) 0.0224(5) Uani 1 1 d . . .
C1 C 0.5228(5) 0.5451(6) 0.2393(3) 0.0259(16) Uani 1 1 d . . .
H1 H 0.4729 0.6083 0.1987 0.031 Uiso 1 1 calc R . .
C2 C 0.5954(6) 0.4496(6) 0.1835(4) 0.0360(18) Uani 1 1 d . . .
H2A H 0.5254 0.3970 0.1666 0.054 Uiso 1 1 calc R . .
H2B H 0.6519 0.3892 0.2188 0.054 Uiso 1 1 calc R . .
H2C H 0.6561 0.5005 0.1288 0.054 Uiso 1 1 calc R . .
C3 C 0.6243(6) 0.6315(6) 0.2689(4) 0.0356(17) Uani 1 1 d . . .
H3A H 0.5714 0.6912 0.3048 0.053 Uiso 1 1 calc R . .
H3B H 0.6853 0.6850 0.2155 0.053 Uiso 1 1 calc R . .
H3C H 0.6812 0.5737 0.3055 0.053 Uiso 1 1 calc R . .
C4 C 0.4689(5) 0.2721(6) 0.4099(3) 0.0283(16) Uani 1 1 d . . .
H4 H 0.4775 0.2086 0.3678 0.034 Uiso 1 1 calc R . .
C5 C 0.3792(6) 0.2068(6) 0.5022(3) 0.0396(19) Uani 1 1 d . . .
H5A H 0.2865 0.1821 0.4944 0.059 Uiso 1 1 calc R . .
H5B H 0.3697 0.2702 0.5427 0.059 Uiso 1 1 calc R . .
H5C H 0.4244 0.1264 0.5282 0.059 Uiso 1 1 calc R . .
C6 C 0.6126(6) 0.3108(7) 0.4213(4) 0.047(2) Uani 1 1 d . . .
H6A H 0.6692 0.3523 0.3624 0.070 Uiso 1 1 calc R . .
H6B H 0.6582 0.2306 0.4473 0.070 Uiso 1 1 calc R . .
H6C H 0.6034 0.3744 0.4617 0.070 Uiso 1 1 calc R . .
C7 C -0.0046(6) 0.3686(6) 0.3626(3) 0.0270(16) Uani 1 1 d . . .
H7 H -0.0869 0.3390 0.3412 0.032 Uiso 1 1 calc R . .
C8 C -0.0002(6) 0.2741(6) 0.4532(3) 0.0346(17) Uani 1 1 d . . .
H8A H 0.0168 0.1830 0.4435 0.052 Uiso 1 1 calc R . .
H8B H -0.0897 0.2753 0.4951 0.052 Uiso 1 1 calc R . .
H8C H 0.0752 0.3040 0.4786 0.052 Uiso 1 1 calc R . .
C9 C -0.0312(6) 0.5120(6) 0.3771(4) 0.0352(18) Uani 1 1 d . . .
H9A H -0.0337 0.5717 0.3192 0.053 Uiso 1 1 calc R . .
H9B H 0.0440 0.5422 0.4026 0.053 Uiso 1 1 calc R . .
H9C H -0.1209 0.5136 0.4189 0.053 Uiso 1 1 calc R . .
C10 C 0.1520(6) 0.5400(5) 0.1660(3) 0.0257(15) Uani 1 1 d . . .
H10 H 0.1525 0.6150 0.1986 0.031 Uiso 1 1 calc R . .
C11 C 0.0092(6) 0.5357(6) 0.1401(4) 0.0351(18) Uani 1 1 d . . .
H11A H -0.0641 0.5157 0.1949 0.053 Uiso 1 1 calc R . .
H11B H 0.0073 0.4660 0.1050 0.053 Uiso 1 1 calc R . .
H11C H -0.0071 0.6227 0.1036 0.053 Uiso 1 1 calc R . .
C12 C 0.2673(6) 0.5714(6) 0.0810(3) 0.0361(18) Uani 1 1 d . . .
H12A H 0.3583 0.5743 0.0982 0.054 Uiso 1 1 calc R . .
H12B H 0.2514 0.6583 0.0444 0.054 Uiso 1 1 calc R . .
H12C H 0.2663 0.5017 0.0459 0.054 Uiso 1 1 calc R . .
C13 C 0.2630(5) 0.1403(6) 0.0654(3) 0.0234(15) Uani 1 1 d . . .
C14 C 0.3991(5) 0.2209(6) 0.0451(3) 0.0318(17) Uani 1 1 d . . .
H14A H 0.3821 0.3056 0.0654 0.048 Uiso 1 1 calc R . .
H14B H 0.4370 0.2393 -0.0200 0.048 Uiso 1 1 calc R . .
H14C H 0.4663 0.1699 0.0768 0.048 Uiso 1 1 calc R . .
C15 C 0.1670(6) 0.2199(6) 0.0075(3) 0.0335(17) Uani 1 1 d . . .
H15A H 0.0773 0.1709 0.0187 0.050 Uiso 1 1 calc R . .
H15B H 0.2114 0.2318 -0.0565 0.050 Uiso 1 1 calc R . .
H15C H 0.1512 0.3078 0.0233 0.050 Uiso 1 1 calc R . .
C16 C 0.2927(6) 0.0076(6) 0.0330(3) 0.0349(17) Uani 1 1 d . . .
H16A H 0.2055 -0.0459 0.0457 0.052 Uiso 1 1 calc R . .
H16B H 0.3603 -0.0423 0.0649 0.052 Uiso 1 1 calc R . .
H16C H 0.3311 0.0268 -0.0321 0.052 Uiso 1 1 calc R . .
C17 C -0.0395(5) 0.0518(6) 0.2237(4) 0.0283(16) Uani 1 1 d . . .
C18 C -0.1297(6) 0.1698(6) 0.1899(4) 0.0355(17) Uani 1 1 d . . .
H18A H -0.1177 0.2441 0.2194 0.053 Uiso 1 1 calc R . .
H18B H -0.2283 0.1403 0.2047 0.053 Uiso 1 1 calc R . .
H18C H -0.1000 0.1994 0.1244 0.053 Uiso 1 1 calc R . .
C19 C -0.1032(6) -0.0006(7) 0.3243(3) 0.0406(18) Uani 1 1 d . . .
H19A H -0.0899 0.0676 0.3586 0.061 Uiso 1 1 calc R . .
H19B H -0.0570 -0.0824 0.3468 0.061 Uiso 1 1 calc R . .
H19C H -0.2034 -0.0202 0.3317 0.061 Uiso 1 1 calc R . .
C20 C -0.0641(6) -0.0598(7) 0.1747(4) 0.0393(18) Uani 1 1 d . . .
H20A H -0.0247 -0.0311 0.1101 0.059 Uiso 1 1 calc R . .
H20B H -0.1647 -0.0785 0.1837 0.059 Uiso 1 1 calc R . .
H20C H -0.0185 -0.1409 0.1992 0.059 Uiso 1 1 calc R . .
C21 C 0.2813(6) -0.0214(6) 0.2799(4) 0.0290(16) Uani 1 1 d . . .
C22 C 0.2364(6) -0.0039(6) 0.3778(3) 0.0368(18) Uani 1 1 d . . .
H22A H 0.1357 -0.0232 0.3984 0.055 Uiso 1 1 calc R . .
H22B H 0.2576 0.0883 0.3811 0.055 Uiso 1 1 calc R . .
H22C H 0.2872 -0.0658 0.4164 0.055 Uiso 1 1 calc R . .
C23 C 0.4377(6) 0.0084(6) 0.2489(4) 0.0394(18) Uani 1 1 d . . .
H23A H 0.4674 -0.0027 0.1864 0.059 Uiso 1 1 calc R . .
H23B H 0.4878 -0.0535 0.2879 0.059 Uiso 1 1 calc R . .
H23C H 0.4586 0.1007 0.2524 0.059 Uiso 1 1 calc R . .
C24 C 0.2542(7) -0.1692(6) 0.2787(4) 0.0443(19) Uani 1 1 d . . .
H24A H 0.1539 -0.1913 0.2985 0.066 Uiso 1 1 calc R . .
H24B H 0.3053 -0.2263 0.3196 0.066 Uiso 1 1 calc R . .
H24C H 0.2861 -0.1842 0.2173 0.066 Uiso 1 1 calc R . .

loop_
_atom_site_aniso_label
_atom_site_aniso_U_11
_atom_site_aniso_U_22
_atom_site_aniso_U_33
_atom_site_aniso_U_23
_atom_site_aniso_U_13
_atom_site_aniso_U_12
Sb1 0.0228(3) 0.0286(3) 0.0261(2) -0.0041(2) -0.00551(19) 0.0016(2)
Sb2 0.0195(2) 0.0197(3) 0.0223(2) -0.0021(2) -0.00412(18) 0.0026(2)
Al1 0.0227(9) 0.0190(11) 0.0238(8) -0.0020(8) -0.0032(8) 0.0019(8)
C1 0.022(3) 0.032(4) 0.023(3) -0.005(3) -0.005(3) 0.005(3)
C2 0.030(4) 0.038(4) 0.037(3) -0.004(3) -0.004(3) -0.002(3)
C3 0.024(4) 0.037(4) 0.045(4) -0.010(3) -0.005(3) -0.004(3)
C4 0.022(3) 0.032(4) 0.028(3) 0.001(3) -0.006(3) 0.004(3)
C5 0.040(4) 0.042(5) 0.033(3) 0.004(3) -0.011(3) -0.004(3)
C6 0.030(4) 0.055(5) 0.054(4) 0.010(4) -0.024(3) -0.003(3)
C7 0.021(3) 0.032(4) 0.028(3) -0.007(3) -0.004(3) -0.004(3)
C8 0.040(4) 0.031(4) 0.029(3) -0.006(3) 0.000(3) -0.003(3)
C9 0.031(4) 0.045(5) 0.030(3) -0.011(3) -0.005(3) 0.010(3)
C10 0.037(4) 0.007(3) 0.032(3) -0.003(3) -0.008(3) 0.003(3)
C11 0.033(4) 0.032(4) 0.045(4) -0.005(3) -0.022(3) 0.010(3)
C12 0.047(4) 0.029(4) 0.030(3) 0.004(3) -0.013(3) 0.002(3)
C13 0.023(3) 0.021(4) 0.028(3) -0.008(3) -0.007(3) 0.003(3)
C14 0.025(4) 0.035(4) 0.031(3) -0.002(3) -0.001(3) 0.002(3)
C15 0.044(4) 0.035(4) 0.022(3) -0.001(3) -0.012(3) 0.001(3)
C16 0.039(4) 0.033(4) 0.030(3) -0.007(3) -0.002(3) 0.004(3)
C17 0.022(3) 0.029(4) 0.035(3) -0.010(3) -0.004(3) -0.005(3)
C18 0.025(4) 0.037(4) 0.049(4) -0.013(3) -0.012(3) 0.000(3)
C19 0.032(4) 0.049(5) 0.039(3) -0.010(3) 0.001(3) -0.009(3)
C20 0.032(4) 0.038(5) 0.046(4) -0.006(4) -0.004(3) -0.008(3)
C21 0.034(4) 0.023(4) 0.031(3) -0.005(3) -0.011(3) 0.002(3)
C22 0.045(4) 0.026(4) 0.035(3) 0.006(3) -0.012(3) 0.005(3)
C23 0.039(4) 0.039(5) 0.045(4) -0.004(3) -0.023(3) 0.009(3)
C24 0.059(5) 0.021(4) 0.057(4) -0.005(4) -0.022(4) 0.004(3)

loop_
_geom_bond_atom_site_label_1
_geom_bond_atom_site_label_2
_geom_bond_distance
_geom_bond_site_symmetry_2
_geom_bond_publ_flag
Sb1 C1 2.191(5) . ?
Sb1 C4 2.208(5) . ?
Sb1 Sb2 2.8553(6) . ?
Sb2 C7 2.179(5) . ?
Sb2 C10 2.204(5) . ?
Sb2 Al1 3.003(2) . ?
Al1 C17 2.022(6) . ?
Al1 C13 2.024(5) . ?
Al1 C21 2.040(5) . ?
C1 C2 1.511(8) . ?
C1 C3 1.528(8) . ?
C1 H1 1.0000 . ?
C2 H2A 0.9800 . ?
C2 H2B 0.9800 . ?
C2 H2C 0.9800 . ?
C3 H3A 0.9800 . ?
C3 H3B 0.9800 . ?
C3 H3C 0.9800 . ?
C4 C6 1.516(8) . ?
C4 C5 1.538(7) . ?
C4 H4 1.0000 . ?
C5 H5A 0.9800 . ?
C5 H5B 0.9800 . ?
C5 H5C 0.9800 . ?
C6 H6A 0.9800 . ?
C6 H6B 0.9800 . ?
C6 H6C 0.9800 . ?
C7 C8 1.538(6) . ?
C7 C9 1.538(8) . ?
C7 H7 1.0000 . ?
C8 H8A 0.9800 . ?
C8 H8B 0.9800 . ?
C8 H8C 0.9800 . ?
C9 H9A 0.9800 . ?
C9 H9B 0.9800 . ?
C9 H9C 0.9800 . ?
C10 C12 1.529(7) . ?
C10 C11 1.531(7) . ?
C10 H10 1.0000 . ?
C11 H11A 0.9800 . ?
C11 H11B 0.9800 . ?
C11 H11C 0.9800 . ?
C12 H12A 0.9800 . ?
C12 H12B 0.9800 . ?
C12 H12C 0.9800 . ?
C13 C14 1.514(8) . ?
C13 C15 1.540(6) . ?
C13 C16 1.542(8) . ?
C14 H14A 0.9800 . ?
C14 H14B 0.9800 . ?
C14 H14C 0.9800 . ?
C15 H15A 0.9800 . ?
C15 H15B 0.9800 . ?
C15 H15C 0.9800 . ?
C16 H16A 0.9800 . ?
C16 H16B 0.9800 . ?
C16 H16C 0.9800 . ?
C17 C20 1.535(8) . ?
C17 C19 1.540(7) . ?
C17 C18 1.552(7) . ?
C18 H18A 0.9800 . ?
C18 H18B 0.9800 . ?
C18 H18C 0.9800 . ?
C19 H19A 0.9800 . ?
C19 H19B 0.9800 . ?
C19 H19C 0.9800 . ?
C20 H20A 0.9800 . ?
C20 H20B 0.9800 . ?
C20 H20C 0.9800 . ?
C21 C23 1.520(8) . ?
C21 C22 1.534(8) . ?
C21 C24 1.539(9) . ?
C22 H22A 0.9800 . ?
C22 H22B 0.9800 . ?
C22 H22C 0.9800 . ?
C23 H23A 0.9800 . ?
C23 H23B 0.9800 . ?
C23 H23C 0.9800 . ?
C24 H24A 0.9800 . ?
C24 H24B 0.9800 . ?
C24 H24C 0.9800 . ?
